data_4503001
loop_
_publ_author_name
'Bisht, Kamal Kumar'
'Kathalikkattil, Amal Cherian'
'Suresh, Eringathodi'

_publ_section_title
;
 Hydrogen-Bonded One- and Two-Dimensional Hybrid Water-Chloride Motifs
;
_journal_issue 2
_journal_name_full 'Crystal Growth &amp; Design'
_journal_page_first 556
_journal_paper_doi 10.1021/cg2014094
_journal_volume 12
_journal_year 2012
_chemical_formula_sum 'C20 H26 Cl2 N2 O4'
_chemical_formula_weight 429.33
_chemical_name_systematic
; 
 ? 
;
_space_group_IT_number 14
_symmetry_cell_setting monoclinic
_symmetry_space_group_name_Hall '-P 2yn'
_symmetry_space_group_name_H-M 'P 1 21/n 1'
_atom_sites_solution_hydrogens geom
_atom_sites_solution_primary direct
_atom_sites_solution_secondary difmap
_audit_creation_method SHELXL-97
_cell_angle_alpha 90.00
_cell_angle_beta 95.806(4)
_cell_angle_gamma 90.00
_cell_formula_units_Z 2
_cell_length_a 4.6581(10)
_cell_length_b 15.160(3)
_cell_length_c 14.836(3)
_cell_measurement_temperature 100(2)
_cell_volume 1042.3(4)
_computing_cell_refinement 'BRUKER SMART'
_computing_data_collection 'BRUKER SMART'
_computing_data_reduction 'BRUKER SAINT'
_computing_molecular_graphics ORTEP
_computing_structure_refinement 'SHELXL-97 (Sheldrick, 1997)'
_computing_structure_solution 'SHELXS-97 (Sheldrick, 1990)'
_diffrn_ambient_temperature 100(2)
_diffrn_measured_fraction_theta_full 0.957
_diffrn_measured_fraction_theta_max 0.901
_diffrn_measurement_device_type 'BRUKER SMART APEX CCD DIFFRACTOMETER'
_diffrn_measurement_method 'OMEGA-PHI SCAN'
_diffrn_radiation_monochromator graphite
_diffrn_radiation_source 'fine-focus sealed tube'
_diffrn_radiation_type MoK\a
_diffrn_radiation_wavelength 0.71073
_diffrn_reflns_av_R_equivalents 0.0376
_diffrn_reflns_av_sigmaI/netI 0.0507
_diffrn_reflns_limit_h_max 5
_diffrn_reflns_limit_h_min -6
_diffrn_reflns_limit_k_max 20
_diffrn_reflns_limit_k_min -18
_diffrn_reflns_limit_l_max 18
_diffrn_reflns_limit_l_min -19
_diffrn_reflns_number 6141
_diffrn_reflns_theta_full 25.00
_diffrn_reflns_theta_max 28.32
_diffrn_reflns_theta_min 1.93
_exptl_absorpt_coefficient_mu 0.340
_exptl_absorpt_correction_T_max 0.9799
_exptl_absorpt_correction_T_min 0.8144
_exptl_absorpt_correction_type multi-scan
_exptl_absorpt_process_details 'BRUKER SADABS'
_exptl_crystal_colour WHITE
_exptl_crystal_density_diffrn 1.368
_exptl_crystal_density_method 'not measured'
_exptl_crystal_description PLATES
_exptl_crystal_F_000 452
_exptl_crystal_size_max 0.63
_exptl_crystal_size_mid 0.13
_exptl_crystal_size_min 0.06
_refine_diff_density_max 0.676
_refine_diff_density_min -0.362
_refine_diff_density_rms 0.094
_refine_ls_extinction_method none
_refine_ls_goodness_of_fit_ref 1.176
_refine_ls_hydrogen_treatment mixed
_refine_ls_matrix_type full
_refine_ls_number_parameters 136
_refine_ls_number_reflns 2432
_refine_ls_number_restraints 0
_refine_ls_restrained_S_all 1.176
_refine_ls_R_factor_all 0.0928
_refine_ls_R_factor_gt 0.0755
_refine_ls_shift/su_max 0.000
_refine_ls_shift/su_mean 0.000
_refine_ls_structure_factor_coef Fsqd
_refine_ls_weighting_details 'calc w=1/[\s^2^(Fo^2^)+(0.0745P)^2^+1.7601P] where P=(Fo^2^+2Fc^2^)/3'
_refine_ls_weighting_scheme calc
_refine_ls_wR_factor_gt 0.1780
_refine_ls_wR_factor_ref 0.1860
_reflns_number_gt 1983
_reflns_number_total 2432
_reflns_threshold_expression >2sigma(I)
_cod_data_source_file cg2014094_si_001.cif
_cod_data_source_block e1lm
_cod_depositor_comments
;
The following automatic conversions were performed:

'_symmetry_cell_setting' value 'MONOCLINIC' changed to 'monoclinic'
according to /home/saulius/struct/CIF-dictionaries/cif_core.dic
dictionary named 'cif_core.dic' version 2.4.1 from
2010-06-29.

'_exptl_absorpt_correction_type' value 'MULTI-SCAN'
changed to 'multi-scan' according to
/home/saulius/struct/CIF-dictionaries/cif_core.dic dictionary named
'cif_core.dic' version 2.4.1 from 2010-06-29.

Automatic conversion script
Id: cif_fix_values 1715 2011-07-08 13:25:40Z adriana 
;
_cod_original_cell_volume 1042.2(4)
_cod_original_sg_symbol_H-M P21/n
_cod_database_code 4503001

loop_
_symmetry_equiv_pos_as_xyz
'x, y, z'
'-x+1/2, y+1/2, -z+1/2'
'-x, -y, -z'
'x-1/2, -y-1/2, z-1/2'

loop_
_atom_site_label
_atom_site_type_symbol
_atom_site_fract_x
_atom_site_fract_y
_atom_site_fract_z
_atom_site_U_iso_or_equiv
_atom_site_adp_type
_atom_site_occupancy
_atom_site_calc_flag
_atom_site_refinement_flags
Cl1 Cl 0.08199(19) 0.74945(6) 0.13343(6) 0.0256(3) Uani 1 d .
O1 O 0.5156(6) 0.70362(15) 0.29547(16) 0.0248(6) Uani 1 d .
H1 H 0.4155 0.7058 0.2468 0.037 Uiso 1 calc R
O2 O 0.0332(8) 0.8382(2) 0.5230(2) 0.0446(9) Uani 1 d .
H2D H -0.101(12) 0.810(4) 0.548(4) 0.056(16) Uiso 1 d .
H2C H 0.200(12) 0.819(3) 0.553(3) 0.052(15) Uiso 1 d .
N1 N 0.7182(6) 0.96357(18) 0.24360(17) 0.0168(6) Uani 1 d .
C1 C 0.6174(8) 1.0319(2) 0.2890(2) 0.0212(7) Uani 1 d .
H1A H 0.6646 1.0894 0.2743 0.025 Uiso 1 calc R
C2 C 0.4448(8) 1.0166(2) 0.3570(2) 0.0233(8) Uani 1 d .
H2 H 0.3734 1.0638 0.3880 0.028 Uiso 1 calc R
C3 C 0.3767(8) 0.9310(2) 0.3794(2) 0.0223(7) Uani 1 d .
H3 H 0.2600 0.9204 0.4255 0.027 Uiso 1 calc R
C4 C 0.4843(8) 0.8608(2) 0.3323(2) 0.0195(7) Uani 1 d .
C5 C 0.6562(7) 0.8791(2) 0.2643(2) 0.0184(7) Uani 1 d .
H5 H 0.7303 0.8330 0.2324 0.022 Uiso 1 calc R
C6 C 0.8886(7) 0.9813(2) 0.1649(2) 0.0181(7) Uani 1 d .
H6A H 1.0216 0.9331 0.1585 0.022 Uiso 1 calc R
H6B H 1.0004 1.0349 0.1760 0.022 Uiso 1 calc R
C7 C 0.6887(7) 0.9911(2) 0.0788(2) 0.0174(7) Uani 1 d .
C8 C 0.5724(8) 1.0727(2) 0.0535(2) 0.0239(8) Uani 1 d .
H8 H 0.6211 1.1219 0.0893 0.029 Uiso 1 calc R
C9 C 0.6154(8) 0.9183(2) 0.0245(2) 0.0242(8) Uani 1 d .
H9 H 0.6927 0.8633 0.0405 0.029 Uiso 1 calc R
C10 C 0.4147(9) 0.7661(2) 0.3557(2) 0.0247(8) Uani 1 d .
H10A H 0.5002 0.7534 0.4167 0.030 Uiso 1 calc R
H10B H 0.2072 0.7600 0.3551 0.030 Uiso 1 calc R

loop_
_atom_site_aniso_label
_atom_site_aniso_U_11
_atom_site_aniso_U_22
_atom_site_aniso_U_33
_atom_site_aniso_U_23
_atom_site_aniso_U_13
_atom_site_aniso_U_12
Cl1 0.0269(5) 0.0216(4) 0.0281(5) -0.0015(3) 0.0021(3) 0.0066(3)
O1 0.0373(15) 0.0148(12) 0.0218(13) 0.0001(10) 0.0008(11) 0.0058(10)
O2 0.0318(18) 0.055(2) 0.049(2) 0.0267(16) 0.0124(15) 0.0040(16)
N1 0.0199(14) 0.0172(13) 0.0127(13) 0.0000(10) -0.0010(11) 0.0002(11)
C1 0.0272(18) 0.0147(15) 0.0210(17) -0.0016(13) -0.0019(14) -0.0020(13)
C2 0.030(2) 0.0183(16) 0.0215(17) -0.0046(13) 0.0039(15) 0.0028(14)
C3 0.030(2) 0.0222(17) 0.0144(15) 0.0001(13) 0.0030(14) 0.0032(14)
C4 0.0243(17) 0.0179(16) 0.0158(15) 0.0014(12) -0.0008(13) 0.0000(13)
C5 0.0239(17) 0.0128(15) 0.0180(16) 0.0002(12) -0.0004(13) 0.0038(12)
C6 0.0191(17) 0.0170(15) 0.0179(16) 0.0013(12) 0.0004(13) -0.0012(12)
C7 0.0180(16) 0.0197(16) 0.0147(15) 0.0019(12) 0.0028(12) -0.0017(13)
C8 0.035(2) 0.0142(15) 0.0209(17) -0.0031(13) -0.0030(15) -0.0018(14)
C9 0.035(2) 0.0116(15) 0.0248(18) 0.0023(13) -0.0039(15) 0.0042(14)
C10 0.040(2) 0.0143(16) 0.0205(17) 0.0009(13) 0.0038(15) -0.0015(14)

loop_
_atom_type_symbol
_atom_type_description
_atom_type_scat_dispersion_real
_atom_type_scat_dispersion_imag
_atom_type_scat_source
C C 0.0033 0.0016 'International Tables Vol C Tables 4.2.6.8 and 6.1.1.4'
H H 0.0000 0.0000 'International Tables Vol C Tables 4.2.6.8 and 6.1.1.4'
N N 0.0061 0.0033 'International Tables Vol C Tables 4.2.6.8 and 6.1.1.4'
O O 0.0106 0.0060 'International Tables Vol C Tables 4.2.6.8 and 6.1.1.4'
Cl Cl 0.1484 0.1585 'International Tables Vol C Tables 4.2.6.8 and 6.1.1.4'

loop_
_geom_angle_atom_site_label_1
_geom_angle_atom_site_label_2
_geom_angle_atom_site_label_3
_geom_angle
_geom_angle_site_symmetry_1
C10 O1 H1 109.5 .
H2D O2 H2C 105(5) .
C1 N1 C5 121.4(3) .
C1 N1 C6 119.3(3) .
C5 N1 C6 119.2(3) .
N1 C1 C2 119.8(3) .
N1 C1 H1A 120.1 .
C2 C1 H1A 120.1 .
C1 C2 C3 120.0(3) .
C1 C2 H2 120.0 .
C3 C2 H2 120.0 .
C2 C3 C4 119.5(3) .
C2 C3 H3 120.2 .
C4 C3 H3 120.2 .
C5 C4 C3 118.5(3) .
C5 C4 C10 120.7(3) .
C3 C4 C10 120.7(3) .
N1 C5 C4 120.6(3) .
N1 C5 H5 119.7 .
C4 C5 H5 119.7 .
N1 C6 C7 110.3(3) .
N1 C6 H6A 109.6 .
C7 C6 H6A 109.6 .
N1 C6 H6B 109.6 .
C7 C6 H6B 109.6 .
H6A C6 H6B 108.1 .
C8 C7 C9 119.1(3) .
C8 C7 C6 120.5(3) .
C9 C7 C6 120.5(3) .
C9 C8 C7 120.7(3) 3_675
C9 C8 H8 119.7 3_675
C7 C8 H8 119.7 .
C8 C9 C7 120.3(3) 3_675
C8 C9 H9 119.9 3_675
C7 C9 H9 119.9 .
O1 C10 C4 113.3(3) .
O1 C10 H10A 108.9 .
C4 C10 H10A 108.9 .
O1 C10 H10B 108.9 .
C4 C10 H10B 108.9 .
H10A C10 H10B 107.7 .

loop_
_geom_bond_atom_site_label_1
_geom_bond_atom_site_label_2
_geom_bond_distance
_geom_bond_site_symmetry_2
O1 C10 1.415(4) .
O1 H1 0.8200 .
O2 H2D 0.87(6) .
O2 H2C 0.90(6) .
N1 C1 1.346(4) .
N1 C5 1.355(4) .
N1 C6 1.500(4) .
C1 C2 1.372(5) .
C1 H1A 0.9300 .
C2 C3 1.385(5) .
C2 H2 0.9300 .
C3 C4 1.393(5) .
C3 H3 0.9300 .
C4 C5 1.378(5) .
C4 C10 1.519(4) .
C5 H5 0.9300 .
C6 C7 1.511(5) .
C6 H6A 0.9700 .
C6 H6B 0.9700 .
C7 C8 1.386(5) .
C7 C9 1.389(5) .
C8 C9 1.384(5) 3_675
C8 H8 0.9300 .
C9 C8 1.384(5) 3_675
C9 H9 0.9300 .
C10 H10A 0.9700 .
C10 H10B 0.9700 .
